data_7042567
loop_
_publ_author_name
'Pieper, Martin'
'Lamm, Jan-Hendrik'
'Neumann, Beate'
'Stammler, Hans-Georg'
'Mitzel, Norbert W.'

_publ_section_title
;
 Methylene-bridged, intramolecular donor-acceptor systems based on
 rare-earth metals and phosphinomethanides.
;
_journal_issue 16
_journal_name_full 'Dalton transactions (Cambridge, England : 2003)'
_journal_page_first 5326
_journal_page_last 5336
_journal_paper_doi 10.1039/c7dt00554g
_journal_volume 46
_journal_year 2017
_chemical_formula_moiety 'C56 H38 Er2, 2(C6 H6)'
_chemical_formula_sum 'C68 H50 Er2'
_chemical_formula_weight 1201.60
_chemical_name_systematic
;
 ?
;
_space_group_crystal_system monoclinic
_space_group_IT_number 14
_space_group_name_Hall '-P 2yn'
_space_group_name_H-M_alt 'P 1 21/n 1'
_symmetry_space_group_name_Hall '-P 2yn'
_symmetry_space_group_name_H-M 'P 1 21/n 1'
_atom_sites_solution_hydrogens geom
_atom_sites_solution_primary direct
_audit_creation_date 2015-02-12
_audit_creation_method
;
  Olex2 1.2-ac2
  (compiled 2012.03.27 svn.r2268, GUI svn.r4156)
;
_audit_update_record
;
2017-02-10 deposited with the CCDC.
2017-03-22 downloaded from the CCDC.
;
_cell_angle_alpha 90
_cell_angle_beta 96.756(3)
_cell_angle_gamma 90
_cell_formula_units_Z 2
_cell_length_a 11.6041(3)
_cell_length_b 14.4756(7)
_cell_length_c 15.4007(5)
_cell_measurement_reflns_used 13265
_cell_measurement_temperature 100.00(11)
_cell_measurement_theta_max 29.9590
_cell_measurement_theta_min 2.0790
_cell_volume 2568.99(16)
_computing_cell_refinement
;
CrysAlisPro, Agilent Technologies,
Version 1.171.37.35 (release 13-08-2014 CrysAlis171 .NET)
(compiled Aug 13 2014,18:06:01)
;
_computing_data_collection
;
CrysAlisPro, Agilent Technologies,
Version 1.171.37.35 (release 13-08-2014 CrysAlis171 .NET)
(compiled Aug 13 2014,18:06:01)
;
_computing_data_reduction
;
CrysAlisPro, Agilent Technologies,
Version 1.171.37.35 (release 13-08-2014 CrysAlis171 .NET)
(compiled Aug 13 2014,18:06:01)
;
_computing_molecular_graphics
;
O. V. Dolomanov, L. J. Bourhis, R. J. Gildea, J. A. K. Howard and H. Puschmann,
OLEX2: a complete structure solution, refinement and analysis program.
J. Appl. Cryst. (2009). 42, 339-341.
;
_computing_publication_material
;
O. V. Dolomanov, L. J. Bourhis, R. J. Gildea, J. A. K. Howard and H. Puschmann,
OLEX2: a complete structure solution, refinement and analysis program.
J. Appl. Cryst. (2009). 42, 339-341.
;
_computing_structure_refinement
;
SHELXL, G.M. Sheldrick, Acta Cryst.
(2008). A64, 112-122
;
_computing_structure_solution
;
SHELXS, G.M. Sheldrick, Acta Cryst.
(2008). A64, 112-122
;
_diffrn_ambient_environment N~2~
_diffrn_ambient_temperature 100.00(11)
_diffrn_detector 'CCD plate'
_diffrn_detector_area_resol_mean 8.0951
_diffrn_detector_type Eos
_diffrn_measured_fraction_theta_full 0.9996
_diffrn_measured_fraction_theta_max 0.9937
_diffrn_measurement_details
;
#__ type_ start__ end____ width___ exp.time_
  1 omega   -3.00   92.00   1.0000  122.0000
omega____ theta____ kappa____ phi______ frames
    -       24.9640   77.0000  120.0000 95

#__ type_ start__ end____ width___ exp.time_
  2 omega    6.00   92.00   1.0000  122.0000
omega____ theta____ kappa____ phi______ frames
    -       24.9640   57.0000   60.0000 86

#__ type_ start__ end____ width___ exp.time_
  3 omega    6.00   93.00   1.0000  122.0000
omega____ theta____ kappa____ phi______ frames
    -       24.9640   57.0000 -120.0000 87

#__ type_ start__ end____ width___ exp.time_
  4 omega   -3.00   93.00   1.0000  122.0000
omega____ theta____ kappa____ phi______ frames
    -       24.9640   77.0000  -60.0000 96

#__ type_ start__ end____ width___ exp.time_
  5 omega  -42.00   47.00   1.0000  122.0000
omega____ theta____ kappa____ phi______ frames
    -       24.9640  -38.0000   60.0000 89

#__ type_ start__ end____ width___ exp.time_
  6 omega   35.00   83.00   1.0000  122.0000
omega____ theta____ kappa____ phi______ frames
    -       24.9640 -130.0000    3.1580 48

#__ type_ start__ end____ width___ exp.time_
  7 omega   43.00   85.00   1.0000  122.0000
omega____ theta____ kappa____ phi______ frames
    -       24.9640 -133.0000  162.6617 42

#__ type_ start__ end____ width___ exp.time_
  8 omega  -41.00   46.00   1.0000  122.0000
omega____ theta____ kappa____ phi______ frames
    -       24.9640  -38.0000 -120.0000 87

#__ type_ start__ end____ width___ exp.time_
  9 omega  -46.00   47.00   1.0000  122.0000
omega____ theta____ kappa____ phi______ frames
    -       24.9640  -38.0000  -30.0000 93

#__ type_ start__ end____ width___ exp.time_
 10 omega  -46.00   47.00   1.0000  122.0000
omega____ theta____ kappa____ phi______ frames
    -       24.9640  -38.0000  150.0000 93
;
_diffrn_measurement_device 'four-circle diffractometer'
_diffrn_measurement_device_type 'SuperNova, Single source at offset, Eos'
_diffrn_measurement_method '\w scans'
_diffrn_orient_matrix_UB_11 0.0090631000
_diffrn_orient_matrix_UB_12 -0.0336363000
_diffrn_orient_matrix_UB_13 -0.0319940000
_diffrn_orient_matrix_UB_21 -0.0563648000
_diffrn_orient_matrix_UB_22 0.0086724000
_diffrn_orient_matrix_UB_23 -0.0215793000
_diffrn_orient_matrix_UB_31 0.0229790000
_diffrn_orient_matrix_UB_32 0.0345850000
_diffrn_orient_matrix_UB_33 -0.0257088000
_diffrn_radiation_monochromator mirror
_diffrn_radiation_probe x-ray
_diffrn_radiation_type 'Mo K\a'
_diffrn_radiation_wavelength 0.71073
_diffrn_reflns_av_R_equivalents 0.0467
_diffrn_reflns_av_unetI/netI 0.0313
_diffrn_reflns_Laue_measured_fraction_full 1.000
_diffrn_reflns_Laue_measured_fraction_max 1.000
_diffrn_reflns_limit_h_max 16
_diffrn_reflns_limit_h_min -16
_diffrn_reflns_limit_k_max 20
_diffrn_reflns_limit_k_min -20
_diffrn_reflns_limit_l_max 21
_diffrn_reflns_limit_l_min -21
_diffrn_reflns_number 49368
_diffrn_reflns_point_group_measured_fraction_full 1.000
_diffrn_reflns_point_group_measured_fraction_max 1.000
_diffrn_reflns_theta_full 25.242
_diffrn_reflns_theta_max 30.000
_diffrn_reflns_theta_min 1.937
_diffrn_source 'SuperNova (Mo) X-ray Source'
_exptl_absorpt_coefficient_mu 3.286
_exptl_absorpt_correction_T_max 0.879
_exptl_absorpt_correction_T_min 0.791
_exptl_absorpt_correction_type gaussian
_exptl_absorpt_process_details
;
CrysAlisPro, Agilent Technologies,
Version 1.171.37.35 (release 13-08-2014 CrysAlis171 .NET)
(compiled Aug 13 2014,18:06:01)
Numerical absorption correction based on gaussian integration over
            a multifaceted crystal model
Empirical absorption correction using spherical harmonics,
 implemented in SCALE3 ABSPACK scaling algorithm.
;
_exptl_crystal_colour 'clear yellow'
_exptl_crystal_colour_lustre clear
_exptl_crystal_colour_primary yellow
_exptl_crystal_density_diffrn 1.553
_exptl_crystal_description fragment
_exptl_crystal_F_000 1188
_exptl_crystal_size_max 0.1225
_exptl_crystal_size_mid 0.0682
_exptl_crystal_size_min 0.046
_refine_diff_density_max 4.063
_refine_diff_density_min -1.795
_refine_diff_density_rms 0.141
_refine_ls_extinction_method none
_refine_ls_goodness_of_fit_ref 1.385
_refine_ls_hydrogen_treatment constr
_refine_ls_matrix_type full
_refine_ls_number_parameters 281
_refine_ls_number_reflns 7492
_refine_ls_number_restraints 0
_refine_ls_restrained_S_all 1.385
_refine_ls_R_factor_all 0.0939
_refine_ls_R_factor_gt 0.0763
_refine_ls_shift/su_max 0.000
_refine_ls_shift/su_mean 0.000
_refine_ls_structure_factor_coef Fsqd
_refine_ls_weighting_details
;
 w=1/[\s^2^(Fo^2^)+(0.0023P)^2^+24.2725P]
 where P=(Fo^2^+2Fc^2^)/3
;
_refine_ls_weighting_scheme calc
_refine_ls_wR_factor_gt 0.1469
_refine_ls_wR_factor_ref 0.1528
_reflns_Friedel_coverage 0.000
_reflns_number_gt 5982
_reflns_number_total 7492
_reflns_threshold_expression 'I > 2\s(I)'
_cod_data_source_file c7dt00554g2.cif
_cod_data_source_block compound12
_cod_depositor_comments 'Adding full bibliography for 7042559--7042570.cif.'
_cod_original_cell_volume 2568.99(17)
_cod_database_code 7042567
_chemical_oxdiff_formula 'C68 H50 Er2'
_reflns_odcompleteness_completeness 99.96
_reflns_odcompleteness_iscentric 1
_reflns_odcompleteness_theta 26.32
_shelx_space_group_comment
;
The symmetry employed for this shelxl refinement is uniquely defined
by the following loop, which should always be used as a source of
symmetry information in preference to the above space-group names.
They are only intended as comments.
;
_shelxl_version_number 2013-2

loop_
_space_group_symop_operation_xyz
'x, y, z'
'-x+1/2, y+1/2, -z+1/2'
'-x, -y, -z'
'x-1/2, -y-1/2, z-1/2'

loop_
_atom_site_label
_atom_site_type_symbol
_atom_site_fract_x
_atom_site_fract_y
_atom_site_fract_z
_atom_site_U_iso_or_equiv
_atom_site_adp_type
_atom_site_occupancy
_atom_site_site_symmetry_order
_atom_site_calc_flag
_atom_site_refinement_flags_posn
_atom_site_refinement_flags_adp
_atom_site_refinement_flags_occupancy
_atom_site_disorder_assembly
_atom_site_disorder_group
Er1 Er 0.04782(3) 0.55629(3) 0.10818(2) 0.04599(13) Uani 1 1 d . . . . .
C1 C 0.0753(8) 0.7337(8) 0.0839(7) 0.063(3) Uani 1 1 d . . . . .
H1 H 0.0082 0.7687 0.0717 0.076 Uiso 1 1 calc R U . . .
C2 C 0.1355(9) 0.6910(9) 0.0227(6) 0.066(3) Uani 1 1 d . . . . .
H2 H 0.1156 0.6918 -0.0376 0.079 Uiso 1 1 calc R U . . .
C3 C 0.2317(8) 0.6466(8) 0.0676(6) 0.058(3) Uani 1 1 d . . . . .
H3 H 0.2880 0.6135 0.0425 0.070 Uiso 1 1 calc R U . . .
C4 C 0.2281(7) 0.6607(8) 0.1568(6) 0.056(3) Uani 1 1 d . . . . .
H4 H 0.2806 0.6378 0.2019 0.067 Uiso 1 1 calc R U . . .
C5 C 0.1314(8) 0.7154(8) 0.1660(6) 0.058(3) Uani 1 1 d . . . . .
H5 H 0.1087 0.7361 0.2185 0.070 Uiso 1 1 calc R U . . .
C6 C -0.0694(8) 0.5297(10) 0.2402(6) 0.068(4) Uani 1 1 d . . . . .
H6 H -0.1272 0.5728 0.2467 0.082 Uiso 1 1 calc R U . . .
C7 C -0.0819(8) 0.4492(9) 0.1933(6) 0.064(3) Uani 1 1 d . . . . .
H7 H -0.1509 0.4279 0.1631 0.077 Uiso 1 1 calc R U . . .
C8 C 0.0241(8) 0.4045(9) 0.1979(6) 0.060(3) Uani 1 1 d . . . . .
H8 H 0.0386 0.3488 0.1712 0.073 Uiso 1 1 calc R U . . .
C9 C 0.1048(7) 0.4574(9) 0.2491(5) 0.060(3) Uani 1 1 d . . . . .
H9 H 0.1831 0.4437 0.2627 0.072 Uiso 1 1 calc R U . . .
C10 C 0.0480(9) 0.5347(9) 0.2767(5) 0.065(3) Uani 1 1 d . . . . .
H10 H 0.0814 0.5814 0.3128 0.078 Uiso 1 1 calc R U . . .
C11 C 0.2878(7) 0.3532(8) -0.0610(5) 0.049(2) Uani 1 1 d . . . . .
C12 C 0.3007(6) 0.2552(8) -0.0489(5) 0.047(2) Uani 1 1 d . . . . .
C13 C 0.2298(6) 0.2039(8) 0.0004(5) 0.050(3) Uani 1 1 d . . . . .
H13 H 0.1736 0.2342 0.0280 0.060 Uiso 1 1 calc R U . . .
C14 C 0.2412(7) 0.1089(8) 0.0092(5) 0.048(2) Uani 1 1 d . . . . .
C15 C 0.1646(7) 0.0547(8) 0.0566(5) 0.050(2) Uani 1 1 d . . . . .
C16 C 0.1772(8) -0.0376(9) 0.0604(6) 0.062(3) Uani 1 1 d . . . . .
H16 H 0.1273 -0.0724 0.0904 0.075 Uiso 1 1 calc R U . . .
C17 C 0.2649(8) -0.0833(9) 0.0195(6) 0.062(3) Uani 1 1 d . . . . .
H17 H 0.2725 -0.1472 0.0238 0.075 Uiso 1 1 calc R U . . .
C18 C 0.3378(8) -0.0340(9) -0.0259(6) 0.063(3) Uani 1 1 d . . . . .
H18 H 0.3948 -0.0645 -0.0525 0.075 Uiso 1 1 calc R U . . .
C19 C 0.3280(7) 0.0615(8) -0.0330(5) 0.050(2) Uani 1 1 d . . . . .
C20 C 0.4026(7) 0.1141(9) -0.0793(5) 0.056(3) Uani 1 1 d . . . . .
H20 H 0.4609 0.0842 -0.1050 0.068 Uiso 1 1 calc R U . . .
C21 C 0.3917(7) 0.2085(9) -0.0876(5) 0.054(3) Uani 1 1 d . . . . .
C22 C 0.4674(7) 0.2622(10) -0.1352(6) 0.061(3) Uani 1 1 d . . . . .
H22 H 0.5265 0.2331 -0.1606 0.073 Uiso 1 1 calc R U . . .
C23 C 0.4535(7) 0.3548(10) -0.1434(6) 0.063(3) Uani 1 1 d . . . . .
H23 H 0.5049 0.3886 -0.1729 0.075 Uiso 1 1 calc R U . . .
C24 C 0.3629(7) 0.4011(9) -0.1084(5) 0.056(3) Uani 1 1 d . . . . .
H24 H 0.3533 0.4644 -0.1170 0.067 Uiso 1 1 calc R U . . .
C25 C 0.1964(7) 0.4019(8) -0.0242(5) 0.049(2) Uani 1 1 d . . . . .
C26 C 0.1250(6) 0.4409(7) 0.0096(4) 0.0378(18) Uani 1 1 d . . . . .
C27 C 0.0760(7) 0.0995(8) 0.0994(5) 0.051(2) Uani 1 1 d . . . . .
C28 C 0.0037(8) 0.1361(9) 0.1339(6) 0.063(3) Uani 1 1 d . . . . .
H28 H -0.0537 0.1652 0.1613 0.075 Uiso 1 1 calc R U . . .
C29 C 0.6515(7) 0.3453(11) 0.2489(6) 0.061(2) Uani 0.72(2) 1 d G . P A 1
H29 H 0.7199 0.3314 0.2843 0.074 Uiso 0.72(2) 1 calc R U P A 1
C30 C 0.5727(11) 0.4071(10) 0.2778(5) 0.061(2) Uani 0.72(2) 1 d G . P A 1
H30 H 0.5883 0.4346 0.3325 0.074 Uiso 0.72(2) 1 calc R U P A 1
C31 C 0.4705(9) 0.4279(9) 0.2249(6) 0.061(2) Uani 0.72(2) 1 d G . P A 1
H31 H 0.4178 0.4693 0.2442 0.074 Uiso 0.72(2) 1 calc R U P A 1
C32 C 0.4472(7) 0.3869(10) 0.1431(6) 0.061(2) Uani 0.72(2) 1 d G . P A 1
H32 H 0.3789 0.4008 0.1077 0.074 Uiso 0.72(2) 1 calc R U P A 1
C33 C 0.5261(9) 0.3250(11) 0.1142(5) 0.061(2) Uani 0.72(2) 1 d G . P A 1
H33 H 0.5105 0.2976 0.0595 0.074 Uiso 0.72(2) 1 calc R U P A 1
C34 C 0.6283(8) 0.3042(11) 0.1671(6) 0.061(2) Uani 0.72(2) 1 d G . P A 1
H34 H 0.6810 0.2629 0.1478 0.074 Uiso 0.72(2) 1 calc R U P A 1
C29B C 0.6687(17) 0.307(3) 0.2352(19) 0.061(2) Uani 0.28(2) 1 d G . P A 2
H29B H 0.7430 0.2907 0.2597 0.074 Uiso 0.28(2) 1 calc R U P A 2
C30B C 0.611(3) 0.380(2) 0.2698(17) 0.061(2) Uani 0.28(2) 1 d G . P A 2
H30B H 0.6472 0.4127 0.3175 0.074 Uiso 0.28(2) 1 calc R U P A 2
C31B C 0.500(3) 0.404(2) 0.2331(17) 0.061(2) Uani 0.28(2) 1 d G . P A 2
H31B H 0.4618 0.4533 0.2563 0.074 Uiso 0.28(2) 1 calc R U P A 2
C32B C 0.4466(17) 0.355(2) 0.1618(19) 0.061(2) Uani 0.28(2) 1 d G . P A 2
H32B H 0.3723 0.3717 0.1373 0.074 Uiso 0.28(2) 1 calc R U P A 2
C33B C 0.504(2) 0.282(3) 0.1272(16) 0.061(2) Uani 0.28(2) 1 d G . P A 2
H33B H 0.4681 0.2497 0.0795 0.074 Uiso 0.28(2) 1 calc R U P A 2
C34B C 0.615(2) 0.258(3) 0.1639(16) 0.061(2) Uani 0.28(2) 1 d G . P A 2
H34B H 0.6534 0.2091 0.1407 0.074 Uiso 0.28(2) 1 calc R U P A 2

loop_
_atom_site_aniso_label
_atom_site_aniso_U_11
_atom_site_aniso_U_22
_atom_site_aniso_U_33
_atom_site_aniso_U_23
_atom_site_aniso_U_13
_atom_site_aniso_U_12
Er1 0.02430(16) 0.0863(3) 0.02865(16) 0.01494(19) 0.00834(11) 0.00562(19)
C1 0.038(5) 0.076(8) 0.073(7) 0.026(6) -0.005(5) -0.003(5)
C2 0.058(6) 0.102(9) 0.037(5) 0.021(5) -0.001(4) -0.027(6)
C3 0.035(4) 0.086(8) 0.059(6) -0.001(5) 0.022(4) -0.008(5)
C4 0.031(4) 0.088(8) 0.046(5) 0.016(5) -0.001(3) 0.001(5)
C5 0.041(5) 0.085(8) 0.051(5) 0.011(5) 0.015(4) 0.001(5)
C6 0.043(5) 0.131(11) 0.034(4) 0.026(6) 0.019(4) 0.015(6)
C7 0.035(4) 0.123(10) 0.035(4) 0.030(6) 0.007(3) -0.012(6)
C8 0.054(5) 0.091(8) 0.037(4) 0.024(5) 0.010(4) -0.005(5)
C9 0.033(4) 0.111(9) 0.035(4) 0.030(5) 0.004(3) 0.003(5)
C10 0.062(6) 0.111(10) 0.022(4) 0.018(5) 0.005(4) -0.013(6)
C11 0.025(4) 0.095(8) 0.028(4) 0.000(4) 0.007(3) 0.004(4)
C12 0.023(3) 0.094(8) 0.025(3) -0.008(4) 0.003(3) 0.004(4)
C13 0.024(3) 0.102(9) 0.025(3) -0.004(4) 0.004(3) 0.008(4)
C14 0.030(4) 0.086(8) 0.026(4) 0.002(4) -0.003(3) 0.010(4)
C15 0.036(4) 0.084(8) 0.029(4) 0.008(4) 0.000(3) 0.011(5)
C16 0.042(5) 0.103(10) 0.042(5) 0.007(5) 0.004(4) 0.007(5)
C17 0.050(5) 0.086(9) 0.049(5) -0.001(5) -0.002(4) 0.015(5)
C18 0.038(5) 0.112(10) 0.037(4) -0.003(5) -0.001(4) 0.018(5)
C19 0.031(4) 0.089(8) 0.028(4) -0.006(4) -0.004(3) 0.012(4)
C20 0.027(4) 0.109(9) 0.033(4) -0.017(5) 0.002(3) 0.010(5)
C21 0.027(4) 0.107(9) 0.027(4) -0.014(4) 0.001(3) 0.004(5)
C22 0.026(4) 0.123(10) 0.033(4) -0.013(5) 0.010(3) 0.000(5)
C23 0.030(4) 0.126(11) 0.036(4) -0.001(5) 0.014(3) 0.001(5)
C24 0.032(4) 0.101(8) 0.036(4) 0.009(5) 0.011(3) 0.003(5)
C25 0.029(4) 0.087(7) 0.029(4) 0.013(4) 0.001(3) -0.003(4)
C26 0.020(3) 0.071(6) 0.023(3) 0.016(3) 0.009(2) 0.000(3)
C27 0.037(4) 0.085(7) 0.029(4) 0.014(4) 0.003(3) 0.009(4)
C28 0.047(5) 0.101(9) 0.042(5) 0.017(5) 0.015(4) 0.013(5)
C29 0.045(3) 0.092(7) 0.045(3) 0.001(3) -0.005(2) -0.005(3)
C30 0.045(3) 0.092(7) 0.045(3) 0.001(3) -0.005(2) -0.005(3)
C31 0.045(3) 0.092(7) 0.045(3) 0.001(3) -0.005(2) -0.005(3)
C32 0.045(3) 0.092(7) 0.045(3) 0.001(3) -0.005(2) -0.005(3)
C33 0.045(3) 0.092(7) 0.045(3) 0.001(3) -0.005(2) -0.005(3)
C34 0.045(3) 0.092(7) 0.045(3) 0.001(3) -0.005(2) -0.005(3)
C29B 0.045(3) 0.092(7) 0.045(3) 0.001(3) -0.005(2) -0.005(3)
C30B 0.045(3) 0.092(7) 0.045(3) 0.001(3) -0.005(2) -0.005(3)
C31B 0.045(3) 0.092(7) 0.045(3) 0.001(3) -0.005(2) -0.005(3)
C32B 0.045(3) 0.092(7) 0.045(3) 0.001(3) -0.005(2) -0.005(3)
C33B 0.045(3) 0.092(7) 0.045(3) 0.001(3) -0.005(2) -0.005(3)
C34B 0.045(3) 0.092(7) 0.045(3) 0.001(3) -0.005(2) -0.005(3)

loop_
_atom_type_symbol
_atom_type_description
_atom_type_scat_dispersion_real
_atom_type_scat_dispersion_imag
_atom_type_scat_source
C C 0.0033 0.0016 'International Tables Vol C Tables 4.2.6.8 and 6.1.1.4'
H H 0.0000 0.0000 'International Tables Vol C Tables 4.2.6.8 and 6.1.1.4'
Er Er -0.2586 4.9576 'International Tables Vol C Tables 4.2.6.8 and 6.1.1.4'

loop_
_exptl_crystal_face_index_h
_exptl_crystal_face_index_k
_exptl_crystal_face_index_l
_exptl_crystal_face_perp_dist
_exptl_oxdiff_crystal_face_indexfrac_h
_exptl_oxdiff_crystal_face_indexfrac_k
_exptl_oxdiff_crystal_face_indexfrac_l
_exptl_oxdiff_crystal_face_x
_exptl_oxdiff_crystal_face_y
_exptl_oxdiff_crystal_face_z
-3 1 -2 0.0230 -2.9951 1.0120 -2.0046 0.0029 0.2209 0.0177
3 -1 2 0.0230 2.9951 -1.0120 2.0046 -0.0029 -0.2209 -0.0177
5 18 -7 0.0228 5.2932 18.4222 -6.9137 -0.3505 0.0106 0.9365
1 -19 -8 0.0308 0.5959 -18.9397 -8.0707 0.9007 -0.0237 -0.4338
-7 5 20 0.0264 -7.1164 5.2638 19.7169 -0.8724 0.0213 -0.4884

loop_
_geom_angle_atom_site_label_1
_geom_angle_atom_site_label_2
_geom_angle_atom_site_label_3
_geom_angle
_geom_angle_site_symmetry_1
_geom_angle_site_symmetry_3
C1 Er1 C2 30.6(3) . .
C1 Er1 C3 50.6(3) . .
C1 Er1 C8 156.5(4) . .
C2 Er1 C3 30.8(3) . .
C2 Er1 C8 163.0(3) . .
C4 Er1 C1 50.8(3) . .
C4 Er1 C2 51.0(3) . .
C4 Er1 C3 30.8(3) . .
C4 Er1 C8 117.5(3) . .
C4 Er1 C9 87.9(3) . .
C5 Er1 C1 30.5(3) . .
C5 Er1 C2 50.6(3) . .
C5 Er1 C3 50.7(3) . .
C5 Er1 C4 30.9(3) . .
C5 Er1 C7 124.3(3) . .
C5 Er1 C8 128.0(3) . .
C5 Er1 C9 98.7(3) . .
C6 Er1 C1 109.9(4) . .
C6 Er1 C2 140.4(4) . .
C6 Er1 C3 140.3(4) . .
C6 Er1 C4 109.6(3) . .
C6 Er1 C5 94.1(4) . .
C6 Er1 C7 30.4(4) . .
C6 Er1 C8 50.9(4) . .
C6 Er1 C9 51.4(3) . .
C6 Er1 C10 31.4(3) . .
C7 Er1 C1 137.6(4) . .
C7 Er1 C2 166.2(4) . .
C7 Er1 C3 160.1(3) . .
C7 Er1 C4 133.3(3) . .
C7 Er1 C8 30.6(3) . .
C7 Er1 C9 50.6(3) . .
C8 Er1 C3 132.5(3) . .
C9 Er1 C1 129.1(4) . .
C9 Er1 C2 138.3(3) . .
C9 Er1 C3 109.5(3) . .
C9 Er1 C8 30.6(3) . .
C10 Er1 C1 105.8(4) . .
C10 Er1 C2 129.2(4) . .
C10 Er1 C3 112.8(3) . .
C10 Er1 C4 83.0(3) . .
C10 Er1 C5 79.1(3) . .
C10 Er1 C7 50.6(3) . .
C10 Er1 C8 50.6(4) . .
C10 Er1 C9 30.8(3) . .
C26 Er1 C1 88.9(3) 3_565 .
C26 Er1 C1 120.7(3) . .
C26 Er1 C2 90.2(3) . .
C26 Er1 C2 87.1(3) 3_565 .
C26 Er1 C3 80.2(3) . .
C26 Er1 C3 114.5(3) 3_565 .
C26 Er1 C4 103.2(3) . .
C26 Er1 C4 137.0(3) 3_565 .
C26 Er1 C5 117.3(3) 3_565 .
C26 Er1 C5 130.7(3) . .
C26 Er1 C6 96.8(3) 3_565 .
C26 Er1 C6 129.4(4) . .
C26 Er1 C7 100.2(3) . .
C26 Er1 C7 85.1(3) 3_565 .
C26 Er1 C8 105.4(3) 3_565 .
C26 Er1 C8 80.1(3) . .
C26 Er1 C9 93.7(3) . .
C26 Er1 C9 134.5(3) 3_565 .
C26 Er1 C10 128.3(3) 3_565 .
C26 Er1 C10 124.5(3) . .
C26 Er1 C26 83.4(3) . 3_565
Er1 C1 H1 116.8 . .
C2 C1 Er1 74.9(7) . .
C2 C1 H1 125.7 . .
C5 C1 Er1 74.6(7) . .
C5 C1 H1 125.7 . .
C5 C1 C2 108.5(9) . .
Er1 C2 H2 116.4 . .
C1 C2 Er1 74.5(6) . .
C1 C2 H2 126.1 . .
C1 C2 C3 107.8(8) . .
C3 C2 Er1 75.1(6) . .
C3 C2 H2 126.1 . .
Er1 C3 H3 118.1 . .
C2 C3 Er1 74.0(5) . .
C2 C3 H3 126.1 . .
C4 C3 Er1 73.8(5) . .
C4 C3 C2 107.8(9) . .
C4 C3 H3 126.1 . .
Er1 C4 H4 116.0 . .
C3 C4 Er1 75.5(6) . .
C3 C4 H4 126.2 . .
C3 C4 C5 107.5(8) . .
C5 C4 Er1 74.4(6) . .
C5 C4 H4 126.2 . .
Er1 C5 H5 116.6 . .
C1 C5 Er1 74.9(7) . .
C1 C5 C4 108.4(9) . .
C1 C5 H5 125.8 . .
C4 C5 Er1 74.7(7) . .
C4 C5 H5 125.8 . .
Er1 C6 H6 115.7 . .
C7 C6 Er1 75.3(5) . .
C7 C6 H6 126.5 . .
C7 C6 C10 106.9(10) . .
C10 C6 Er1 74.7(5) . .
C10 C6 H6 126.5 . .
Er1 C7 H7 117.2 . .
C6 C7 Er1 74.3(6) . .
C6 C7 H7 125.3 . .
C6 C7 C8 109.4(9) . .
C8 C7 Er1 75.1(5) . .
C8 C7 H7 125.3 . .
Er1 C8 H8 117.3 . .
C7 C8 Er1 74.3(6) . .
C7 C8 H8 126.0 . .
C9 C8 Er1 74.4(6) . .
C9 C8 C7 107.9(11) . .
C9 C8 H8 126.0 . .
Er1 C9 H9 116.6 . .
C8 C9 Er1 75.0(5) . .
C8 C9 H9 126.1 . .
C8 C9 C10 107.9(9) . .
C10 C9 Er1 74.4(5) . .
C10 C9 H9 126.1 . .
Er1 C10 H10 117.3 . .
C6 C10 Er1 73.9(5) . .
C6 C10 H10 126.1 . .
C9 C10 Er1 74.8(5) . .
C9 C10 C6 107.8(11) . .
C9 C10 H10 126.1 . .
C12 C11 C25 120.0(8) . .
C24 C11 C12 120.0(8) . .
C24 C11 C25 120.0(10) . .
C11 C12 C21 118.7(8) . .
C13 C12 C11 122.5(8) . .
C13 C12 C21 118.8(10) . .
C12 C13 H13 119.1 . .
C14 C13 C12 121.7(8) . .
C14 C13 H13 119.1 . .
C13 C14 C15 122.0(8) . .
C13 C14 C19 119.6(9) . .
C19 C14 C15 118.3(10) . .
C16 C15 C14 119.4(9) . .
C16 C15 C27 120.5(9) . .
C27 C15 C14 120.1(10) . .
C15 C16 H16 119.2 . .
C15 C16 C17 121.5(10) . .
C17 C16 H16 119.2 . .
C16 C17 H17 119.9 . .
C18 C17 C16 120.3(12) . .
C18 C17 H17 119.9 . .
C17 C18 H18 119.6 . .
C17 C18 C19 120.8(10) . .
C19 C18 H18 119.6 . .
C18 C19 C14 119.7(9) . .
C18 C19 C20 121.8(9) . .
C20 C19 C14 118.4(10) . .
C19 C20 H20 119.0 . .
C21 C20 C19 121.9(9) . .
C21 C20 H20 119.0 . .
C20 C21 C12 119.4(9) . .
C20 C21 C22 122.0(9) . .
C22 C21 C12 118.6(11) . .
C21 C22 H22 119.7 . .
C23 C22 C21 120.7(9) . .
C23 C22 H22 119.7 . .
C22 C23 H23 119.3 . .
C22 C23 C24 121.4(10) . .
C24 C23 H23 119.3 . .
C11 C24 C23 120.5(11) . .
C11 C24 H24 119.7 . .
C23 C24 H24 119.7 . .
C26 C25 C11 176.8(8) . .
Er1 C26 Er1 96.6(3) . 3_565
C25 C26 Er1 103.3(6) . 3_565
C25 C26 Er1 156.3(7) . .
C28 C27 C15 179.7(11) . .
C27 C28 H28 180.0 . .
C30 C29 H29 120.0 . .
C30 C29 C34 120.0 . .
C34 C29 H29 120.0 . .
C29 C30 H30 120.0 . .
C31 C30 C29 120.0 . .
C31 C30 H30 120.0 . .
C30 C31 H31 120.0 . .
C30 C31 C32 120.0 . .
C32 C31 H31 120.0 . .
C31 C32 H32 120.0 . .
C33 C32 C31 120.0 . .
C33 C32 H32 120.0 . .
C32 C33 H33 120.0 . .
C32 C33 C34 120.0 . .
C34 C33 H33 120.0 . .
C29 C34 H34 120.0 . .
C33 C34 C29 120.0 . .
C33 C34 H34 120.0 . .
C30B C29B H29B 120.0 . .
C30B C29B C34B 120.0 . .
C34B C29B H29B 120.0 . .
C29B C30B H30B 120.0 . .
C31B C30B C29B 120.0 . .
C31B C30B H30B 120.0 . .
C30B C31B H31B 120.0 . .
C30B C31B C32B 120.0 . .
C32B C31B H31B 120.0 . .
C31B C32B H32B 120.0 . .
C33B C32B C31B 120.0 . .
C33B C32B H32B 120.0 . .
C32B C33B H33B 120.0 . .
C32B C33B C34B 120.0 . .
C34B C33B H33B 120.0 . .
C29B C34B H34B 120.0 . .
C33B C34B C29B 120.0 . .
C33B C34B H34B 120.0 . .

loop_
_geom_bond_atom_site_label_1
_geom_bond_atom_site_label_2
_geom_bond_distance
_geom_bond_site_symmetry_2
Er1 C1 2.620(11) .
Er1 C2 2.625(10) .
Er1 C3 2.639(9) .
Er1 C4 2.618(10) .
Er1 C5 2.615(12) .
Er1 C6 2.604(8) .
Er1 C7 2.617(9) .
Er1 C8 2.627(10) .
Er1 C9 2.619(8) .
Er1 C10 2.614(8) .
Er1 C26 2.541(7) 3_565
Er1 C26 2.493(9) .
C1 H1 0.9300 .
C1 C2 1.383(16) .
C1 C5 1.377(13) .
C2 H2 0.9300 .
C2 C3 1.399(14) .
C3 H3 0.9300 .
C3 C4 1.394(13) .
C4 H4 0.9300 .
C4 C5 1.394(13) .
C5 H5 0.9300 .
C6 H6 0.9300 .
C6 C7 1.368(17) .
C6 C10 1.414(13) .
C7 H7 0.9300 .
C7 C8 1.385(14) .
C8 H8 0.9300 .
C8 C9 1.382(14) .
C9 H9 0.9300 .
C9 C10 1.390(16) .
C10 H10 0.9300 .
C11 C12 1.436(15) .
C11 C24 1.385(12) .
C11 C25 1.444(12) .
C12 C13 1.397(12) .
C12 C21 1.441(11) .
C13 H13 0.9300 .
C13 C14 1.387(15) .
C14 C15 1.446(13) .
C14 C19 1.436(12) .
C15 C16 1.346(16) .
C15 C27 1.439(12) .
C16 H16 0.9300 .
C16 C17 1.422(14) .
C17 H17 0.9300 .
C17 C18 1.361(15) .
C18 H18 0.9300 .
C18 C19 1.390(16) .
C19 C20 1.409(14) .
C20 H20 0.9300 .
C20 C21 1.377(15) .
C21 C22 1.437(14) .
C22 H22 0.9300 .
C22 C23 1.355(16) .
C23 H23 0.9300 .
C23 C24 1.407(13) .
C24 H24 0.9300 .
C25 C26 1.174(11) .
C26 Er1 2.541(7) 3_565
C27 C28 1.171(13) .
C28 H28 0.9300 .
C29 H29 0.9300 .
C29 C30 1.3900 .
C29 C34 1.3900 .
C30 H30 0.9300 .
C30 C31 1.3900 .
C31 H31 0.9300 .
C31 C32 1.3900 .
C32 H32 0.9300 .
C32 C33 1.3900 .
C33 H33 0.9300 .
C33 C34 1.3900 .
C34 H34 0.9300 .
C29B H29B 0.9300 .
C29B C30B 1.3900 .
C29B C34B 1.3900 .
C30B H30B 0.9300 .
C30B C31B 1.3900 .
C31B H31B 0.9300 .
C31B C32B 1.3900 .
C32B H32B 0.9300 .
C32B C33B 1.3900 .
C33B H33B 0.9300 .
C33B C34B 1.3900 .
C34B H34B 0.9300 .

loop_
_geom_torsion_atom_site_label_1
_geom_torsion_atom_site_label_2
_geom_torsion_atom_site_label_3
_geom_torsion_atom_site_label_4
_geom_torsion
Er1 C1 C2 C3 -68.4(8)
Er1 C1 C5 C4 67.8(8)
Er1 C2 C3 C4 -66.6(7)
Er1 C3 C4 C5 -68.1(7)
Er1 C4 C5 C1 -68.0(8)
Er1 C6 C7 C8 67.5(6)
Er1 C6 C10 C9 -67.7(6)
Er1 C7 C8 C9 67.4(6)
Er1 C8 C9 C10 67.8(6)
Er1 C9 C10 C6 67.1(6)
C1 C2 C3 Er1 67.9(8)
C1 C2 C3 C4 1.3(12)
C2 C1 C5 Er1 -67.8(8)
C2 C1 C5 C4 -0.1(13)
C2 C3 C4 Er1 66.8(7)
C2 C3 C4 C5 -1.4(12)
C3 C4 C5 Er1 68.8(8)
C3 C4 C5 C1 0.9(13)
C5 C1 C2 Er1 67.6(8)
C5 C1 C2 C3 -0.8(13)
C6 C7 C8 Er1 -67.0(7)
C6 C7 C8 C9 0.4(10)
C7 C6 C10 Er1 69.0(6)
C7 C6 C10 C9 1.4(10)
C7 C8 C9 Er1 -67.3(6)
C7 C8 C9 C10 0.4(10)
C8 C9 C10 Er1 -68.2(6)
C8 C9 C10 C6 -1.1(10)
C10 C6 C7 Er1 -68.6(6)
C10 C6 C7 C8 -1.1(10)
C11 C12 C13 C14 178.1(8)
C11 C12 C21 C20 -177.7(7)
C11 C12 C21 C22 1.3(11)
C12 C11 C24 C23 -1.3(13)
C12 C13 C14 C15 -177.0(7)
C12 C13 C14 C19 0.1(12)
C12 C21 C22 C23 0.1(12)
C13 C12 C21 C20 3.6(11)
C13 C12 C21 C22 -177.5(7)
C13 C14 C15 C16 177.6(8)
C13 C14 C15 C27 -2.5(12)
C13 C14 C19 C18 -178.5(8)
C13 C14 C19 C20 2.7(11)
C14 C15 C16 C17 0.6(14)
C14 C19 C20 C21 -2.3(12)
C15 C14 C19 C18 -1.3(11)
C15 C14 C19 C20 179.9(7)
C15 C16 C17 C18 -0.9(15)
C16 C17 C18 C19 0.1(14)
C17 C18 C19 C14 1.0(13)
C17 C18 C19 C20 179.8(8)
C18 C19 C20 C21 178.9(8)
C19 C14 C15 C16 0.5(12)
C19 C14 C15 C27 -179.6(7)
C19 C20 C21 C12 -0.8(12)
C19 C20 C21 C22 -179.7(7)
C20 C21 C22 C23 179.0(9)
C21 C12 C13 C14 -3.3(11)
C21 C22 C23 C24 -2.0(14)
C22 C23 C24 C11 2.7(14)
C24 C11 C12 C13 178.0(8)
C24 C11 C12 C21 -0.7(12)
C25 C11 C12 C13 -2.2(12)
C25 C11 C12 C21 179.1(7)
C25 C11 C24 C23 179.0(8)
C27 C15 C16 C17 -179.3(8)
C29 C30 C31 C32 0.0
C30 C29 C34 C33 0.0
C30 C31 C32 C33 0.0
C31 C32 C33 C34 0.0
C32 C33 C34 C29 0.0
C34 C29 C30 C31 0.0
C29B C30B C31B C32B 0.0
C30B C29B C34B C33B 0.0
C30B C31B C32B C33B 0.0
C31B C32B C33B C34B 0.0
C32B C33B C34B C29B 0.0
C34B C29B C30B C31B 0.0
